data_2018376
loop_
_publ_author_name
'Daran, Jean-Claude'
'Demirhan, Funda'
'Y\?ild\?ir\?im, \"Ozg\"ur'
'\,Cetinkaya, Bekir'

_publ_section_title
;
 1-Ferrocenylmethyl-3-(2,4,6-trimethylbenzyl)-1<i>H</i>-imidazolidin-3-ium
 iodide and
 <i>trans</i>-bis(3-benzyl-1-ferrocenylmethyl-1<i>H</i>-imidazolidin-2-ylidene)diiodidopalladium(II)
;
_journal_coeditor_code KY3008
_journal_issue 2
_journal_name_full 'Acta Crystallographica Section C'
_journal_page_first m48
_journal_page_last m52
_journal_paper_doi 10.1107/S0108270112000601
_journal_volume 68
_journal_year 2012
_chemical_formula_iupac '[Fe (C5 H5) (C19 H24 N2)] I'
_chemical_formula_moiety 'C24 H29 Fe N2 +, I -'
_chemical_formula_sum 'C24 H29 Fe I N2'
_chemical_formula_weight 528.24
_chemical_name_systematic
;
1-ferrocenylmethyl-3-(2,4,6-trimethylbenzyl)imidazolidin-3-ium iodide salt
;
_space_group_IT_number 4
_symmetry_cell_setting monoclinic
_symmetry_space_group_name_Hall 'P 2yb'
_symmetry_space_group_name_H-M 'P 1 21 1'
_atom_sites_solution_hydrogens geom
_atom_sites_solution_primary direct
_atom_sites_solution_secondary difmap
_audit_creation_method SHELXL97
_cell_angle_alpha 90.00
_cell_angle_beta 95.603(9)
_cell_angle_gamma 90.00
_cell_formula_units_Z 4
_cell_length_a 10.6277(12)
_cell_length_b 7.4514(8)
_cell_length_c 28.293(3)
_cell_measurement_reflns_used 19197
_cell_measurement_temperature 180(2)
_cell_measurement_theta_max 28.22
_cell_measurement_theta_min 2.75
_cell_volume 2229.9(4)
_computing_cell_refinement 'CrysAlis RED (Oxford Diffraction, 2006)'
_computing_data_collection 'CrysAlis CCD (Oxford Diffraction, 2006)'
_computing_data_reduction 'CrysAlis RED (Oxford Diffraction, 2006)'
_computing_molecular_graphics
;
ORTEPIII (Burnett & Johnson, 1996), ORTEP-3 for Windows (Farrugia,
1997) and
PLATON (Spek, 2009)
;
_computing_publication_material 'SHELXL97 (Sheldrick, 2008)'
_computing_structure_refinement 'SHELXL97 (Sheldrick, 2008)'
_computing_structure_solution 'SIR97 (Altomare <i>et al.</i>, 1999)'
_diffrn_ambient_temperature 180(2)
_diffrn_measured_fraction_theta_full 0.995
_diffrn_measured_fraction_theta_max 0.995
_diffrn_measurement_device_type 'Oxford Xcalibur'
_diffrn_measurement_method '\w and \f'
_diffrn_radiation_monochromator graphite
_diffrn_radiation_source 'fine-focus sealed tube'
_diffrn_radiation_type MoK\a
_diffrn_radiation_wavelength 0.71073
_diffrn_reflns_av_R_equivalents 0.0438
_diffrn_reflns_av_sigmaI/netI 0.0906
_diffrn_reflns_limit_h_max 14
_diffrn_reflns_limit_h_min -13
_diffrn_reflns_limit_k_max 9
_diffrn_reflns_limit_k_min -9
_diffrn_reflns_limit_l_max 37
_diffrn_reflns_limit_l_min -35
_diffrn_reflns_number 19193
_diffrn_reflns_theta_full 28.20
_diffrn_reflns_theta_max 28.22
_diffrn_reflns_theta_min 2.75
_diffrn_standards_decay_% 0.1
_diffrn_standards_interval_count 0
_diffrn_standards_interval_time 0
_diffrn_standards_number 0
_exptl_absorpt_coefficient_mu 2.073
_exptl_absorpt_correction_T_max 0.96366
_exptl_absorpt_correction_T_min 0.65352
_exptl_absorpt_correction_type analytical
_exptl_absorpt_process_details
;
[Analytical numerical absorption correction using a multifaceted crystal model
based on expressions derived by Clark & Reid, implemented in CrysAlis RED
(Oxford Diffraction, 2006)]
;
_exptl_crystal_colour yellow
_exptl_crystal_density_diffrn 1.574
_exptl_crystal_density_method 'not measured'
_exptl_crystal_description flattened
_exptl_crystal_F_000 1064
_exptl_crystal_size_max 0.44
_exptl_crystal_size_mid 0.29
_exptl_crystal_size_min 0.025
_refine_diff_density_max 0.666
_refine_diff_density_min -0.633
_refine_ls_abs_structure_details 'Flack (1983), with 4503 Friedel pairs'
_refine_ls_abs_structure_Flack 0.220(15)
_refine_ls_extinction_method none
_refine_ls_goodness_of_fit_ref 0.844
_refine_ls_hydrogen_treatment constr
_refine_ls_matrix_type full
_refine_ls_number_parameters 512
_refine_ls_number_reflns 10405
_refine_ls_number_restraints 1
_refine_ls_restrained_S_all 0.844
_refine_ls_R_factor_all 0.0544
_refine_ls_R_factor_gt 0.0362
_refine_ls_shift/su_max 0.011
_refine_ls_shift/su_mean 0.000
_refine_ls_structure_factor_coef Fsqd
_refine_ls_weighting_details 'calc w = 1/[\s^2^(Fo^2^)+(0.0212P)^2^+0.0000P] where P=(Fo^2^+2Fc^2^)/3'
_refine_ls_weighting_scheme calc
_refine_ls_wR_factor_gt 0.0592
_refine_ls_wR_factor_ref 0.0635
_reflns_number_gt 7372
_reflns_number_total 10405
_reflns_threshold_expression >2\s(I)
_cod_data_source_file ky3008.cif
_cod_data_source_block I
_cod_original_cell_volume 2229.8(4)
_cod_original_sg_symbol_H-M 'P 21 '
_cod_database_code 2018376
_cod_database_fobs_code 2018376

loop_
_symmetry_equiv_pos_as_xyz
'x, y, z'
'-x, y+1/2, -z'

loop_
_atom_site_type_symbol
_atom_site_label
_atom_site_fract_x
_atom_site_fract_y
_atom_site_fract_z
_atom_site_U_iso_or_equiv
_atom_site_adp_type
_atom_site_calc_flag
_atom_site_refinement_flags
_atom_site_occupancy
_atom_site_symmetry_multiplicity
I I1 0.95888(3) 0.08368(4) 0.750410(13) 0.04257(11) Uani d . 1 1
Fe Fe1 0.62330(5) 0.78071(9) 0.58868(2) 0.01734(14) Uani d . 1 1
C C1 0.7567(5) 0.5055(7) 0.75213(18) 0.0328(12) Uani d . 1 1
H H1 0.8003 0.3945 0.7511 0.039 Uiso calc R 1 1
C C11 0.6942(4) 0.5650(6) 0.62842(15) 0.0207(10) Uani d . 1 1
C C12 0.6524(4) 0.5138(6) 0.58061(15) 0.0218(11) Uani d . 1 1
H H12 0.5887 0.4278 0.5714 0.026 Uiso calc R 1 1
C C13 0.7219(4) 0.6129(6) 0.54963(16) 0.0236(10) Uani d . 1 1
H H13 0.7135 0.6042 0.5160 0.028 Uiso calc R 1 1
C C14 0.8062(4) 0.7271(6) 0.57707(15) 0.0221(11) Uani d . 1 1
H H14 0.8639 0.8087 0.5650 0.026 Uiso calc R 1 1
C C15 0.7897(3) 0.6990(6) 0.62607(14) 0.0218(10) Uani d . 1 1
H H15 0.8341 0.7586 0.6523 0.026 Uiso calc R 1 1
C C16 0.4425(4) 0.8404(7) 0.5647(3) 0.0537(18) Uani d . 1 1
H H16 0.3822 0.7567 0.5510 0.064 Uiso calc R 1 1
C C17 0.4634(6) 0.8834(9) 0.6130(3) 0.062(2) Uani d . 1 1
H H17 0.4200 0.8354 0.6379 0.074 Uiso calc R 1 1
C C18 0.5604(6) 1.0107(8) 0.6174(2) 0.0584(19) Uani d . 1 1
H H18 0.5944 1.0651 0.6463 0.070 Uiso calc R 1 1
C C19 0.5978(5) 1.0436(7) 0.5740(3) 0.0443(16) Uani d . 1 1
H H19 0.6632 1.1238 0.5673 0.053 Uiso calc R 1 1
C C20 0.5245(5) 0.9405(8) 0.54076(18) 0.0410(14) Uani d . 1 1
H H20 0.5302 0.9395 0.5075 0.049 Uiso calc R 1 1
N N11 0.6882(3) 0.5707(6) 0.71584(13) 0.0291(10) Uani d . 1 1
N N12 0.7609(3) 0.6064(6) 0.79084(13) 0.0306(11) Uani d . 1 1
C C111 0.6537(4) 0.4739(6) 0.67164(16) 0.0321(11) Uani d . 1 1
H H11A 0.5607 0.4584 0.6676 0.039 Uiso calc R 1 1
H H11B 0.6922 0.3528 0.6741 0.039 Uiso calc R 1 1
C C112 0.6271(5) 0.7340(7) 0.72953(16) 0.0385(14) Uani d . 1 1
H H11C 0.5346 0.7172 0.7290 0.046 Uiso calc R 1 1
H H11D 0.6441 0.8346 0.7082 0.046 Uiso calc R 1 1
C C113 0.6872(4) 0.7684(7) 0.78016(15) 0.0290(11) Uani d . 1 1
H H11E 0.7420 0.8760 0.7815 0.035 Uiso calc R 1 1
H H11F 0.6218 0.7839 0.8025 0.035 Uiso calc R 1 1
C C121 0.8510(4) 0.5853(8) 0.83298(16) 0.0388(12) Uani d . 1 1
H H12A 0.9237 0.6669 0.8307 0.047 Uiso calc R 1 1
H H12B 0.8834 0.4606 0.8345 0.047 Uiso calc R 1 1
C C122 0.7890(4) 0.6273(7) 0.87790(16) 0.0285(13) Uani d . 1 1
C C123 0.7051(5) 0.5106(7) 0.89601(17) 0.0348(12) Uani d . 1 1
C C124 0.6464(4) 0.5586(8) 0.93567(17) 0.0359(13) Uani d . 1 1
H H124 0.5886 0.4772 0.9477 0.043 Uiso calc R 1 1
C C125 0.6692(4) 0.7207(6) 0.95825(16) 0.0311(13) Uani d . 1 1
C C126 0.7549(4) 0.8333(7) 0.94080(16) 0.0322(12) Uani d . 1 1
H H126 0.7737 0.9440 0.9566 0.039 Uiso calc R 1 1
C C127 0.8158(4) 0.7916(8) 0.90064(15) 0.0311(11) Uani d . 1 1
C C128 0.6757(5) 0.3254(8) 0.87397(19) 0.0551(16) Uani d . 1 1
H H12C 0.6414 0.3398 0.8408 0.083 Uiso calc R 1 1
H H12D 0.6135 0.2641 0.8916 0.083 Uiso calc R 1 1
H H12E 0.7534 0.2540 0.8754 0.083 Uiso calc R 1 1
C C129 0.6002(4) 0.7766(8) 1.00007(16) 0.0466(13) Uani d . 1 1
H H12F 0.5725 0.6695 1.0163 0.070 Uiso calc R 1 1
H H12G 0.5264 0.8492 0.9889 0.070 Uiso calc R 1 1
H H12H 0.6570 0.8474 1.0222 0.070 Uiso calc R 1 1
C C130 0.9085(4) 0.9263(7) 0.88393(18) 0.0420(14) Uani d . 1 1
H H13A 0.9215 1.0236 0.9072 0.063 Uiso calc R 1 1
H H13B 0.8748 0.9757 0.8532 0.063 Uiso calc R 1 1
H H13C 0.9894 0.8667 0.8806 0.063 Uiso calc R 1 1
I I2 0.48223(3) 0.17674(4) 0.752716(11) 0.03052(8) Uani d . 1 1
Fe Fe2 0.12131(5) 0.25983(9) 0.58461(2) 0.01750(14) Uani d . 1 1
C C21 0.1751(4) 0.4428(6) 0.63545(16) 0.0234(10) Uani d . 1 1
C C22 0.1436(4) 0.5301(6) 0.59129(17) 0.0228(11) Uani d . 1 1
H H22 0.0804 0.6195 0.5851 0.027 Uiso calc R 1 1
C C23 0.2223(4) 0.4613(6) 0.55806(17) 0.0253(11) Uani d . 1 1
H H23 0.2198 0.4933 0.5255 0.030 Uiso calc R 1 1
C C24 0.3057(4) 0.3354(6) 0.58232(16) 0.0244(10) Uani d . 1 1
H H24 0.3700 0.2700 0.5687 0.029 Uiso calc R 1 1
C C25 0.2777(4) 0.3234(6) 0.62965(15) 0.0246(10) Uani d . 1 1
H H25 0.3195 0.2491 0.6536 0.029 Uiso calc R 1 1
C C26 -0.0382(4) 0.1415(6) 0.60485(16) 0.0342(13) Uani d . 1 1
H H26 -0.0809 0.1743 0.6315 0.041 Uiso calc R 1 1
C C27 -0.0613(4) 0.2108(6) 0.55810(16) 0.0318(12) Uani d . 1 1
H H27 -0.1227 0.2988 0.5479 0.038 Uiso calc R 1 1
C C28 0.0216(4) 0.1276(6) 0.52983(15) 0.0269(12) Uani d . 1 1
H H28 0.0260 0.1492 0.4969 0.032 Uiso calc R 1 1
C C29 0.0974(4) 0.0070(6) 0.55772(18) 0.0319(12) Uani d . 1 1
H H29 0.1622 -0.0667 0.5473 0.038 Uiso calc R 1 1
C C30 0.0596(5) 0.0152(7) 0.60425(18) 0.0375(13) Uani d . 1 1
H H30 0.0946 -0.0532 0.6307 0.045 Uiso calc R 1 1
N N21 0.1756(3) 0.5537(6) 0.71863(13) 0.0266(10) Uani d . 1 1
N N22 0.2803(3) 0.5910(6) 0.78801(14) 0.0274(9) Uani d . 1 1
C C2 0.2258(4) 0.4778(6) 0.75701(17) 0.0241(11) Uani d . 1 1
H H2 0.2234 0.3520 0.7622 0.029 Uiso calc R 1 1
C C211 0.1055(4) 0.4608(6) 0.67892(15) 0.0270(11) Uani d . 1 1
H H21A 0.0255 0.5263 0.6702 0.032 Uiso calc R 1 1
H H21B 0.0832 0.3393 0.6896 0.032 Uiso calc R 1 1
C C212 0.2036(5) 0.7449(7) 0.71842(18) 0.0326(13) Uani d . 1 1
H H21C 0.1258 0.8173 0.7116 0.039 Uiso calc R 1 1
H H21D 0.2639 0.7744 0.6950 0.039 Uiso calc R 1 1
C C213 0.2631(5) 0.7735(8) 0.76974(17) 0.0343(13) Uani d . 1 1
H H21E 0.3451 0.8370 0.7703 0.041 Uiso calc R 1 1
H H21F 0.2060 0.8430 0.7885 0.041 Uiso calc R 1 1
C C221 0.3523(4) 0.5484(6) 0.83365(15) 0.0293(11) Uani d . 1 1
H H22A 0.4362 0.6071 0.8349 0.035 Uiso calc R 1 1
H H22B 0.3663 0.4172 0.8356 0.035 Uiso calc R 1 1
C C222 0.2868(4) 0.6082(7) 0.87614(16) 0.0251(11) Uani d . 1 1
C C223 0.1949(4) 0.4987(6) 0.89363(17) 0.0306(11) Uani d . 1 1
C C224 0.1349(4) 0.5571(8) 0.93268(17) 0.0358(13) Uani d . 1 1
H H224 0.0733 0.4824 0.9449 0.043 Uiso calc R 1 1
C C225 0.1631(4) 0.7205(7) 0.95390(16) 0.0298(13) Uani d . 1 1
C C226 0.2553(4) 0.8241(7) 0.93705(16) 0.0331(12) Uani d . 1 1
H H226 0.2773 0.9346 0.9524 0.040 Uiso calc R 1 1
C C227 0.3183(4) 0.7732(7) 0.89802(15) 0.0282(11) Uani d . 1 1
C C228 0.1598(5) 0.3181(7) 0.87233(19) 0.0485(15) Uani d . 1 1
H H22C 0.0994 0.2589 0.8913 0.073 Uiso calc R 1 1
H H22D 0.2359 0.2439 0.8722 0.073 Uiso calc R 1 1
H H22E 0.1212 0.3340 0.8397 0.073 Uiso calc R 1 1
C C229 0.0944(4) 0.7852(8) 0.99512(16) 0.0437(13) Uani d . 1 1
H H22F 0.0646 0.6816 1.0122 0.066 Uiso calc R 1 1
H H22G 0.0219 0.8590 0.9831 0.066 Uiso calc R 1 1
H H22H 0.1521 0.8568 1.0167 0.066 Uiso calc R 1 1
C C230 0.4171(4) 0.8988(6) 0.88118(17) 0.0332(12) Uani d . 1 1
H H23A 0.4355 0.9942 0.9047 0.050 Uiso calc R 1 1
H H23B 0.3850 0.9519 0.8507 0.050 Uiso calc R 1 1
H H23C 0.4946 0.8313 0.8773 0.050 Uiso calc R 1 1

loop_
_atom_site_aniso_label
_atom_site_aniso_U_11
_atom_site_aniso_U_22
_atom_site_aniso_U_33
_atom_site_aniso_U_12
_atom_site_aniso_U_13
_atom_site_aniso_U_23
I1 0.0444(2) 0.0393(2) 0.0470(2) 0.00838(18) 0.01985(17) 0.01140(19)
Fe1 0.0177(3) 0.0155(3) 0.0189(3) 0.0013(3) 0.0018(2) -0.0004(3)
C1 0.044(3) 0.027(3) 0.027(3) 0.017(2) 0.003(2) 0.001(2)
C11 0.026(2) 0.014(2) 0.022(2) 0.0071(19) 0.0029(18) -0.0013(19)
C12 0.026(3) 0.020(3) 0.019(3) -0.0035(19) -0.001(2) -0.007(2)
C13 0.025(2) 0.025(3) 0.021(2) 0.0045(19) 0.0013(19) -0.002(2)
C14 0.015(2) 0.026(3) 0.024(2) 0.0054(18) 0.0009(18) -0.0026(19)
C15 0.023(2) 0.022(3) 0.020(2) -0.003(2) -0.0017(17) -0.006(2)
C16 0.020(3) 0.024(3) 0.113(6) 0.002(2) -0.016(3) -0.007(3)
C17 0.055(4) 0.058(5) 0.081(5) 0.043(3) 0.049(4) 0.047(4)
C18 0.074(5) 0.051(4) 0.046(4) 0.049(4) -0.017(3) -0.025(3)
C19 0.031(3) 0.019(3) 0.083(5) 0.005(2) 0.004(3) 0.003(3)
C20 0.046(3) 0.058(4) 0.019(3) 0.032(3) 0.001(2) 0.008(3)
N11 0.042(2) 0.029(2) 0.016(2) 0.007(2) 0.0010(17) -0.005(2)
N12 0.032(2) 0.042(3) 0.017(2) 0.017(2) 0.0006(17) 0.001(2)
C111 0.052(3) 0.021(3) 0.023(3) -0.001(2) 0.002(2) 0.000(2)
C112 0.057(3) 0.033(3) 0.025(3) 0.026(3) 0.000(2) -0.001(2)
C113 0.033(3) 0.023(2) 0.030(3) 0.008(2) 0.000(2) -0.007(2)
C121 0.038(3) 0.054(3) 0.022(3) 0.019(3) -0.005(2) -0.001(3)
C122 0.031(3) 0.038(4) 0.016(3) 0.013(2) -0.002(2) 0.002(2)
C123 0.047(3) 0.033(3) 0.022(3) 0.008(3) -0.010(2) -0.001(2)
C124 0.035(3) 0.047(4) 0.025(3) -0.005(3) -0.003(2) 0.011(3)
C125 0.032(3) 0.041(4) 0.020(2) 0.004(2) 0.001(2) 0.005(2)
C126 0.036(3) 0.038(3) 0.020(3) 0.000(2) -0.010(2) -0.002(2)
C127 0.025(3) 0.047(3) 0.020(3) 0.000(2) -0.005(2) 0.006(3)
C128 0.069(4) 0.051(4) 0.041(4) -0.004(3) -0.013(3) 0.003(3)
C129 0.044(3) 0.060(4) 0.037(3) 0.006(3) 0.008(2) 0.001(3)
C130 0.038(3) 0.060(4) 0.027(3) -0.009(3) 0.001(2) 0.008(3)
I2 0.03428(17) 0.02951(17) 0.02813(18) 0.00323(16) 0.00477(13) -0.00067(16)
Fe2 0.0168(3) 0.0171(3) 0.0180(3) -0.0019(3) -0.0011(2) 0.0004(3)
C21 0.025(2) 0.021(2) 0.024(3) -0.007(2) 0.000(2) -0.004(2)
C22 0.023(2) 0.019(3) 0.025(3) 0.0023(19) -0.006(2) -0.003(2)
C23 0.026(3) 0.027(3) 0.022(3) -0.007(2) 0.000(2) 0.003(2)
C24 0.015(2) 0.026(3) 0.032(3) -0.0035(19) 0.003(2) -0.005(2)
C25 0.020(2) 0.025(3) 0.026(3) -0.0013(19) -0.0064(19) 0.002(2)
C26 0.038(3) 0.039(4) 0.029(3) -0.022(2) 0.018(2) -0.013(2)
C27 0.017(2) 0.032(3) 0.044(3) 0.002(2) -0.010(2) -0.005(2)
C28 0.030(2) 0.033(3) 0.016(2) -0.013(2) -0.0034(19) -0.0014(19)
C29 0.026(3) 0.024(3) 0.046(3) -0.001(2) 0.004(2) -0.017(2)
C30 0.045(3) 0.033(3) 0.031(3) -0.014(3) -0.017(2) 0.014(2)
N21 0.033(2) 0.029(3) 0.016(2) 0.0011(19) -0.0007(17) -0.0014(19)
N22 0.030(2) 0.030(2) 0.022(2) 0.005(2) -0.0025(17) -0.002(2)
C2 0.030(3) 0.019(2) 0.025(3) 0.001(2) 0.008(2) -0.002(2)
C211 0.028(3) 0.034(3) 0.018(3) -0.009(2) -0.0020(19) -0.003(2)
C212 0.047(3) 0.023(3) 0.028(3) 0.003(2) 0.000(2) 0.003(2)
C213 0.039(3) 0.028(3) 0.035(3) -0.010(3) 0.003(2) -0.013(3)
C221 0.028(3) 0.035(3) 0.024(3) 0.008(2) -0.0016(19) -0.006(2)
C222 0.021(2) 0.032(3) 0.021(3) 0.009(2) -0.0076(19) -0.001(2)
C223 0.040(3) 0.025(3) 0.025(3) 0.001(2) -0.004(2) -0.004(2)
C224 0.031(3) 0.049(4) 0.026(3) -0.007(3) 0.000(2) 0.009(3)
C225 0.026(3) 0.045(4) 0.018(2) 0.006(2) 0.0019(19) 0.000(2)
C226 0.040(3) 0.035(3) 0.022(3) 0.007(2) -0.007(2) -0.009(2)
C227 0.025(3) 0.036(3) 0.023(3) 0.002(2) -0.001(2) 0.001(3)
C228 0.058(4) 0.044(4) 0.044(3) -0.009(3) 0.004(3) 0.002(3)
C229 0.046(3) 0.055(3) 0.031(3) 0.006(3) 0.010(2) 0.001(3)
C230 0.041(3) 0.037(3) 0.022(3) -0.008(2) 0.001(2) -0.001(2)

loop_
_atom_type_symbol
_atom_type_description
_atom_type_scat_dispersion_real
_atom_type_scat_dispersion_imag
_atom_type_scat_source
C C 0.0033 0.0016 'International Tables Vol C Tables 4.2.6.8 and 6.1.1.4'
H H 0.0000 0.0000 'International Tables Vol C Tables 4.2.6.8 and 6.1.1.4'
Fe Fe 0.3463 0.8444 'International Tables Vol C Tables 4.2.6.8 and 6.1.1.4'
I I -0.4742 1.8119 'International Tables Vol C Tables 4.2.6.8 and 6.1.1.4'
N N 0.0061 0.0033 'International Tables Vol C Tables 4.2.6.8 and 6.1.1.4'

loop_
_geom_angle_atom_site_label_1
_geom_angle_atom_site_label_2
_geom_angle_atom_site_label_3
_geom_angle
C19 Fe1 C20 40.4(2)
C19 Fe1 C16 67.2(2)
C20 Fe1 C16 39.8(2)
C19 Fe1 C13 123.6(2)
C20 Fe1 C13 105.09(19)
C16 Fe1 C13 118.5(2)
C19 Fe1 C12 161.5(2)
C20 Fe1 C12 125.3(2)
C16 Fe1 C12 109.13(19)
C13 Fe1 C12 40.67(17)
C19 Fe1 C18 38.9(2)
C20 Fe1 C18 66.6(2)
C16 Fe1 C18 67.1(2)
C13 Fe1 C18 160.7(3)
C12 Fe1 C18 158.3(3)
C19 Fe1 C14 105.6(2)
C20 Fe1 C14 116.6(2)
C16 Fe1 C14 151.3(2)
C13 Fe1 C14 40.60(15)
C12 Fe1 C14 68.44(17)
C18 Fe1 C14 125.7(2)
C19 Fe1 C17 66.8(2)
C20 Fe1 C17 67.0(2)
C16 Fe1 C17 40.2(2)
C13 Fe1 C17 154.9(3)
C12 Fe1 C17 123.1(2)
C18 Fe1 C17 40.1(2)
C14 Fe1 C17 164.5(3)
C19 Fe1 C11 154.8(2)
C20 Fe1 C11 164.6(2)
C16 Fe1 C11 129.7(2)
C13 Fe1 C11 68.62(17)
C12 Fe1 C11 41.02(16)
C18 Fe1 C11 123.7(2)
C14 Fe1 C11 68.43(16)
C17 Fe1 C11 112.3(2)
C19 Fe1 C15 118.9(2)
C20 Fe1 C15 151.9(2)
C16 Fe1 C15 167.3(2)
C13 Fe1 C15 68.56(16)
C12 Fe1 C15 68.66(17)
C18 Fe1 C15 110.0(2)
C14 Fe1 C15 40.78(15)
C17 Fe1 C15 129.6(2)
C11 Fe1 C15 40.59(16)
N11 C1 N12 114.5(4)
N11 C1 H1 122.8
N12 C1 H1 122.8
C15 C11 C12 107.3(4)
C15 C11 C111 128.0(4)
C12 C11 C111 124.2(4)
C15 C11 Fe1 69.7(2)
C12 C11 Fe1 68.3(2)
C111 C11 Fe1 132.8(3)
C13 C12 C11 108.3(4)
C13 C12 Fe1 69.6(2)
C11 C12 Fe1 70.7(2)
C13 C12 H12 125.8
C11 C12 H12 125.8
Fe1 C12 H12 125.4
C12 C13 C14 108.5(4)
C12 C13 Fe1 69.7(2)
C14 C13 Fe1 70.3(2)
C12 C13 H13 125.8
C14 C13 H13 125.8
Fe1 C13 H13 125.8
C13 C14 C15 108.3(4)
C13 C14 Fe1 69.1(2)
C15 C14 Fe1 70.4(2)
C13 C14 H14 125.9
C15 C14 H14 125.9
Fe1 C14 H14 126.2
C14 C15 C11 107.6(3)
C14 C15 Fe1 68.9(2)
C11 C15 Fe1 69.7(2)
C14 C15 H15 126.2
C11 C15 H15 126.2
Fe1 C15 H15 126.8
C20 C16 C17 108.0(5)
C20 C16 Fe1 70.0(3)
C17 C16 Fe1 70.6(3)
C20 C16 H16 126.0
C17 C16 H16 126.0
Fe1 C16 H16 125.0
C18 C17 C16 106.8(5)
C18 C17 Fe1 69.8(3)
C16 C17 Fe1 69.2(3)
C18 C17 H17 126.6
C16 C17 H17 126.6
Fe1 C17 H17 126.1
C19 C18 C17 108.7(5)
C19 C18 Fe1 69.7(3)
C17 C18 Fe1 70.2(3)
C19 C18 H18 125.6
C17 C18 H18 125.6
Fe1 C18 H18 126.1
C18 C19 C20 108.7(5)
C18 C19 Fe1 71.4(3)
C20 C19 Fe1 70.0(3)
C18 C19 H19 125.7
C20 C19 H19 125.7
Fe1 C19 H19 124.5
C16 C20 C19 107.8(5)
C16 C20 Fe1 70.2(3)
C19 C20 Fe1 69.6(3)
C16 C20 H20 126.1
C19 C20 H20 126.1
Fe1 C20 H20 125.6
C1 N11 C112 109.6(4)
C1 N11 C111 124.7(4)
C112 N11 C111 124.2(4)
C1 N12 C113 109.0(4)
C1 N12 C121 125.4(4)
C113 N12 C121 123.7(4)
N11 C111 C11 114.0(4)
N11 C111 H11A 108.7
C11 C111 H11A 108.7
N11 C111 H11B 108.7
C11 C111 H11B 108.7
H11A C111 H11B 107.6
N11 C112 C113 103.5(4)
N11 C112 H11C 111.1
C113 C112 H11C 111.1
N11 C112 H11D 111.1
C113 C112 H11D 111.1
H11C C112 H11D 109.0
N12 C113 C112 102.9(4)
N12 C113 H11E 111.2
C112 C113 H11E 111.2
N12 C113 H11F 111.2
C112 C113 H11F 111.2
H11E C113 H11F 109.1
N12 C121 C122 110.9(4)
N12 C121 H12A 109.5
C122 C121 H12A 109.5
N12 C121 H12B 109.5
C122 C121 H12B 109.5
H12A C121 H12B 108.1
C123 C122 C127 119.4(5)
C123 C122 C121 122.0(5)
C127 C122 C121 118.6(5)
C122 C123 C124 119.8(5)
C122 C123 C128 122.0(5)
C124 C123 C128 118.2(5)
C125 C124 C123 122.0(5)
C125 C124 H124 119.0
C123 C124 H124 119.0
C126 C125 C124 117.7(5)
C126 C125 C129 120.4(5)
C124 C125 C129 121.9(5)
C125 C126 C127 122.4(5)
C125 C126 H126 118.8
C127 C126 H126 118.8
C126 C127 C122 118.6(5)
C126 C127 C130 118.3(5)
C122 C127 C130 123.1(5)
C123 C128 H12C 109.5
C123 C128 H12D 109.5
H12C C128 H12D 109.5
C123 C128 H12E 109.5
H12C C128 H12E 109.5
H12D C128 H12E 109.5
C125 C129 H12F 109.5
C125 C129 H12G 109.5
H12F C129 H12G 109.5
C125 C129 H12H 109.5
H12F C129 H12H 109.5
H12G C129 H12H 109.5
C127 C130 H13A 109.5
C127 C130 H13B 109.5
H13A C130 H13B 109.5
C127 C130 H13C 109.5
H13A C130 H13C 109.5
H13B C130 H13C 109.5
C21 Fe2 C23 69.04(18)
C21 Fe2 C30 119.1(2)
C23 Fe2 C30 163.7(2)
C21 Fe2 C22 40.95(17)
C23 Fe2 C22 40.70(18)
C30 Fe2 C22 154.2(2)
C21 Fe2 C29 154.7(2)
C23 Fe2 C29 126.6(2)
C30 Fe2 C29 40.7(2)
C22 Fe2 C29 163.5(2)
C21 Fe2 C26 106.04(18)
C23 Fe2 C26 154.93(19)
C30 Fe2 C26 40.31(18)
C22 Fe2 C26 119.59(19)
C29 Fe2 C26 68.21(18)
C21 Fe2 C28 162.51(18)
C23 Fe2 C28 109.23(18)
C30 Fe2 C28 67.52(18)
C22 Fe2 C28 126.52(18)
C29 Fe2 C28 40.05(17)
C26 Fe2 C28 67.74(18)
C21 Fe2 C27 124.98(18)
C23 Fe2 C27 120.87(19)
C30 Fe2 C27 67.68(19)
C22 Fe2 C27 107.98(18)
C29 Fe2 C27 67.58(18)
C26 Fe2 C27 40.64(18)
C28 Fe2 C27 39.85(17)
C21 Fe2 C24 68.42(17)
C23 Fe2 C24 40.79(16)
C30 Fe2 C24 126.21(19)
C22 Fe2 C24 68.12(18)
C29 Fe2 C24 109.11(18)
C26 Fe2 C24 162.12(19)
C28 Fe2 C24 122.41(18)
C27 Fe2 C24 156.29(18)
C21 Fe2 C25 41.10(17)
C23 Fe2 C25 68.50(17)
C30 Fe2 C25 107.51(18)
C22 Fe2 C25 68.49(18)
C29 Fe2 C25 120.65(18)
C26 Fe2 C25 124.81(18)
C28 Fe2 C25 155.83(18)
C27 Fe2 C25 162.38(18)
C24 Fe2 C25 40.06(16)
C22 C21 C25 107.5(4)
C22 C21 C211 126.0(4)
C25 C21 C211 126.3(4)
C22 C21 Fe2 69.9(2)
C25 C21 Fe2 70.4(2)
C211 C21 Fe2 121.0(3)
C23 C22 C21 108.4(4)
C23 C22 Fe2 69.5(3)
C21 C22 Fe2 69.1(3)
C23 C22 H22 125.8
C21 C22 H22 125.8
Fe2 C22 H22 127.1
C22 C23 C24 107.4(4)
C22 C23 Fe2 69.8(3)
C24 C23 Fe2 70.2(2)
C22 C23 H23 126.3
C24 C23 H23 126.3
Fe2 C23 H23 125.4
C25 C24 C23 108.8(4)
C25 C24 Fe2 70.1(2)
C23 C24 Fe2 69.0(2)
C25 C24 H24 125.6
C23 C24 H24 125.6
Fe2 C24 H24 126.9
C24 C25 C21 107.8(4)
C24 C25 Fe2 69.9(2)
C21 C25 Fe2 68.5(2)
C24 C25 H25 126.1
C21 C25 H25 126.1
Fe2 C25 H25 127.1
C30 C26 C27 107.1(4)
C30 C26 Fe2 69.5(3)
C27 C26 Fe2 69.8(2)
C30 C26 H26 126.5
C27 C26 H26 126.5
Fe2 C26 H26 125.9
C28 C27 C26 108.1(4)
C28 C27 Fe2 70.0(2)
C26 C27 Fe2 69.6(2)
C28 C27 H27 125.9
C26 C27 H27 125.9
Fe2 C27 H27 126.0
C27 C28 C29 108.9(4)
C27 C28 Fe2 70.1(2)
C29 C28 Fe2 69.8(2)
C27 C28 H28 125.5
C29 C28 H28 125.5
Fe2 C28 H28 126.1
C28 C29 C30 107.3(4)
C28 C29 Fe2 70.2(3)
C30 C29 Fe2 69.5(3)
C28 C29 H29 126.3
C30 C29 H29 126.3
Fe2 C29 H29 125.6
C26 C30 C29 108.5(4)
C26 C30 Fe2 70.2(3)
C29 C30 Fe2 69.9(3)
C26 C30 H30 125.7
C29 C30 H30 125.7
Fe2 C30 H30 125.8
C2 N21 C212 111.3(4)
C2 N21 C211 125.2(4)
C212 N21 C211 123.4(4)
C2 N22 C213 109.3(4)
C2 N22 C221 127.4(5)
C213 N22 C221 123.3(4)
N21 C2 N22 113.6(4)
N21 C2 H2 123.2
N22 C2 H2 123.2
N21 C211 C21 114.7(3)
N21 C211 H21A 108.6
C21 C211 H21A 108.6
N21 C211 H21B 108.6
C21 C211 H21B 108.6
H21A C211 H21B 107.6
N21 C212 C213 101.3(4)
N21 C212 H21C 111.5
C213 C212 H21C 111.5
N21 C212 H21D 111.5
C213 C212 H21D 111.5
H21C C212 H21D 109.3
N22 C213 C212 103.3(4)
N22 C213 H21E 111.1
C212 C213 H21E 111.1
N22 C213 H21F 111.1
C212 C213 H21F 111.1
H21E C213 H21F 109.1
N22 C221 C222 113.2(3)
N22 C221 H22A 108.9
C222 C221 H22A 108.9
N22 C221 H22B 108.9
C222 C221 H22B 108.9
H22A C221 H22B 107.8
C223 C222 C227 120.0(4)
C223 C222 C221 120.0(4)
C227 C222 C221 120.0(4)
C224 C223 C222 119.1(4)
C224 C223 C228 118.7(5)
C222 C223 C228 122.2(5)
C225 C224 C223 121.5(5)
C225 C224 H224 119.2
C223 C224 H224 119.2
C226 C225 C224 118.6(4)
C226 C225 C229 120.3(5)
C224 C225 C229 121.1(5)
C225 C226 C227 122.4(5)
C225 C226 H226 118.8
C227 C226 H226 118.8
C226 C227 C222 118.3(5)
C226 C227 C230 118.7(5)
C222 C227 C230 123.0(4)
C223 C228 H22C 109.5
C223 C228 H22D 109.5
H22C C228 H22D 109.5
C223 C228 H22E 109.5
H22C C228 H22E 109.5
H22D C228 H22E 109.5
C225 C229 H22F 109.5
C225 C229 H22G 109.5
H22F C229 H22G 109.5
C225 C229 H22H 109.5
H22F C229 H22H 109.5
H22G C229 H22H 109.5
C227 C230 H23A 109.5
C227 C230 H23B 109.5
H23A C230 H23B 109.5
C227 C230 H23C 109.5
H23A C230 H23C 109.5
H23B C230 H23C 109.5

loop_
_geom_bond_atom_site_label_1
_geom_bond_atom_site_label_2
_geom_bond_distance
Fe1 C19 2.015(5)
Fe1 C20 2.020(4)
Fe1 C16 2.024(5)
Fe1 C13 2.027(4)
Fe1 C12 2.029(4)
Fe1 C18 2.038(5)
Fe1 C14 2.042(4)
Fe1 C17 2.043(5)
Fe1 C11 2.061(4)
Fe1 C15 2.062(4)
C1 N11 1.294(5)
C1 N12 1.325(6)
C1 H1 0.9500
C11 C15 1.430(5)
C11 C12 1.434(6)
C11 C111 1.498(6)
C12 C13 1.409(6)
C12 H12 0.9500
C13 C14 1.412(5)
C13 H13 0.9500
C14 C15 1.430(6)
C14 H14 0.9500
C15 H15 0.9500
C16 C20 1.376(8)
C16 C17 1.398(8)
C16 H16 0.9500
C17 C18 1.398(8)
C17 H17 0.9500
C18 C19 1.350(8)
C18 H18 0.9500
C19 C20 1.392(7)
C19 H19 0.9500
C20 H20 0.9500
N11 C112 1.450(6)
N11 C111 1.459(6)
N12 C113 1.454(6)
N12 C121 1.463(5)
C111 H11A 0.9900
C111 H11B 0.9900
C112 C113 1.532(6)
C112 H11C 0.9900
C112 H11D 0.9900
C113 H11E 0.9900
C113 H11F 0.9900
C121 C122 1.520(6)
C121 H12A 0.9900
C121 H12B 0.9900
C122 C123 1.379(7)
C122 C127 1.400(7)
C123 C124 1.383(7)
C123 C128 1.534(7)
C124 C125 1.377(7)
C124 H124 0.9500
C125 C126 1.365(6)
C125 C129 1.510(6)
C126 C127 1.397(6)
C126 H126 0.9500
C127 C130 1.514(7)
C128 H12C 0.9800
C128 H12D 0.9800
C128 H12E 0.9800
C129 H12F 0.9800
C129 H12G 0.9800
C129 H12H 0.9800
C130 H13A 0.9800
C130 H13B 0.9800
C130 H13C 0.9800
Fe2 C21 2.024(4)
Fe2 C23 2.031(5)
Fe2 C30 2.033(5)
Fe2 C22 2.034(5)
Fe2 C29 2.038(5)
Fe2 C26 2.042(4)
Fe2 C28 2.043(4)
Fe2 C27 2.044(4)
Fe2 C24 2.046(4)
Fe2 C25 2.049(4)
C21 C22 1.419(6)
C21 C25 1.430(6)
C21 C211 1.502(6)
C22 C23 1.414(6)
C22 H22 0.9500
C23 C24 1.421(6)
C23 H23 0.9500
C24 C25 1.403(6)
C24 H24 0.9500
C25 H25 0.9500
C26 C30 1.404(6)
C26 C27 1.419(6)
C26 H26 0.9500
C27 C28 1.393(6)
C27 H27 0.9500
C28 C29 1.398(6)
C28 H28 0.9500
C29 C30 1.414(7)
C29 H29 0.9500
C30 H30 0.9500
N21 C2 1.292(5)
N21 C212 1.455(6)
N21 C211 1.461(5)
N22 C2 1.311(5)
N22 C213 1.460(7)
N22 C221 1.470(5)
C2 H2 0.9500
C211 H21A 0.9900
C211 H21B 0.9900
C212 C213 1.541(6)
C212 H21C 0.9900
C212 H21D 0.9900
C213 H21E 0.9900
C213 H21F 0.9900
C221 C222 1.514(6)
C221 H22A 0.9900
C221 H22B 0.9900
C222 C223 1.400(7)
C222 C227 1.402(7)
C223 C224 1.398(7)
C223 C228 1.506(7)
C224 C225 1.378(7)
C224 H224 0.9500
C225 C226 1.369(7)
C225 C229 1.514(6)
C226 C227 1.399(6)
C226 H226 0.9500
C227 C230 1.517(6)
C228 H22C 0.9800
C228 H22D 0.9800
C228 H22E 0.9800
C229 H22F 0.9800
C229 H22G 0.9800
C229 H22H 0.9800
C230 H23A 0.9800
C230 H23B 0.9800
C230 H23C 0.9800

loop_
_geom_hbond_atom_site_label_D
_geom_hbond_atom_site_label_H
_geom_hbond_atom_site_label_A
_geom_hbond_site_symmetry_A
_geom_hbond_distance_DH
_geom_hbond_distance_HA
_geom_hbond_distance_DA
_geom_hbond_angle_DHA
C1 H1 I1 . 0.95 2.87 3.811(5) 173.3
C113 H11E I1 1_565 0.99 2.98 3.878(5) 151.5
C211 H21B I1 1_455 0.99 2.96 3.877(5) 153.9
C212 H21C I1 1_465 0.99 2.95 3.797(5) 144.7
C213 H21E I2 1_565 0.99 2.99 3.860(6) 147.7
C24 H24 Cg1 1_545 0.95 2.90 3.688(5) 141
C230 H23C Cg2 . 0.98 2.90 3.781(5) 150
C14 H14 Cg3 1_665 0.95 2.70 3.579(5) 154

loop_
_geom_torsion_atom_site_label_1
_geom_torsion_atom_site_label_2
_geom_torsion_atom_site_label_3
_geom_torsion_atom_site_label_4
_geom_torsion
C19 Fe1 C11 C15 -42.8(6)
C20 Fe1 C11 C15 150.0(7)
C16 Fe1 C11 C15 -168.4(3)
C13 Fe1 C11 C15 81.6(2)
C12 Fe1 C11 C15 119.3(3)
C18 Fe1 C11 C15 -81.5(3)
C14 Fe1 C11 C15 37.8(2)
C17 Fe1 C11 C15 -125.5(3)
C19 Fe1 C11 C12 -162.1(5)
C20 Fe1 C11 C12 30.7(8)
C16 Fe1 C11 C12 72.3(4)
C13 Fe1 C11 C12 -37.7(2)
C18 Fe1 C11 C12 159.1(3)
C14 Fe1 C11 C12 -81.5(3)
C17 Fe1 C11 C12 115.2(3)
C15 Fe1 C11 C12 -119.3(3)
C19 Fe1 C11 C111 80.8(7)
C20 Fe1 C11 C111 -86.4(8)
C16 Fe1 C11 C111 -44.8(5)
C13 Fe1 C11 C111 -154.8(5)
C12 Fe1 C11 C111 -117.1(5)
C18 Fe1 C11 C111 42.0(5)
C14 Fe1 C11 C111 161.4(5)
C17 Fe1 C11 C111 -1.9(5)
C15 Fe1 C11 C111 123.6(5)
C15 C11 C12 C13 0.7(5)
C111 C11 C12 C13 -172.5(4)
Fe1 C11 C12 C13 59.7(3)
C15 C11 C12 Fe1 -59.0(3)
C111 C11 C12 Fe1 127.9(4)
C19 Fe1 C12 C13 36.6(7)
C20 Fe1 C12 C13 70.5(3)
C16 Fe1 C12 C13 111.9(3)
C18 Fe1 C12 C13 -172.1(5)
C14 Fe1 C12 C13 -37.6(2)
C17 Fe1 C12 C13 154.2(3)
C11 Fe1 C12 C13 -119.0(3)
C15 Fe1 C12 C13 -81.5(3)
C19 Fe1 C12 C11 155.6(6)
C20 Fe1 C12 C11 -170.4(3)
C16 Fe1 C12 C11 -129.1(3)
C13 Fe1 C12 C11 119.0(3)
C18 Fe1 C12 C11 -53.1(6)
C14 Fe1 C12 C11 81.5(3)
C17 Fe1 C12 C11 -86.7(3)
C15 Fe1 C12 C11 37.5(2)
C11 C12 C13 C14 -0.6(5)
Fe1 C12 C13 C14 59.8(3)
C11 C12 C13 Fe1 -60.4(3)
C19 Fe1 C13 C12 -166.9(3)
C20 Fe1 C13 C12 -127.1(3)
C16 Fe1 C13 C12 -86.5(3)
C18 Fe1 C13 C12 171.2(5)
C14 Fe1 C13 C12 119.4(4)
C17 Fe1 C13 C12 -59.2(6)
C11 Fe1 C13 C12 38.0(2)
C15 Fe1 C13 C12 81.8(3)
C19 Fe1 C13 C14 73.7(3)
C20 Fe1 C13 C14 113.5(3)
C16 Fe1 C13 C14 154.1(3)
C12 Fe1 C13 C14 -119.4(4)
C18 Fe1 C13 C14 51.7(7)
C17 Fe1 C13 C14 -178.7(4)
C11 Fe1 C13 C14 -81.4(3)
C15 Fe1 C13 C14 -37.6(2)
C12 C13 C14 C15 0.2(5)
Fe1 C13 C14 C15 59.7(3)
C12 C13 C14 Fe1 -59.5(3)
C19 Fe1 C14 C13 -124.0(3)
C20 Fe1 C14 C13 -82.1(3)
C16 Fe1 C14 C13 -53.1(5)
C12 Fe1 C14 C13 37.6(3)
C18 Fe1 C14 C13 -161.3(3)
C17 Fe1 C14 C13 177.9(7)
C11 Fe1 C14 C13 81.9(3)
C15 Fe1 C14 C13 119.5(4)
C19 Fe1 C14 C15 116.5(3)
C20 Fe1 C14 C15 158.4(3)
C16 Fe1 C14 C15 -172.6(4)
C13 Fe1 C14 C15 -119.5(4)
C12 Fe1 C14 C15 -81.9(3)
C18 Fe1 C14 C15 79.1(3)
C17 Fe1 C14 C15 58.4(8)
C11 Fe1 C14 C15 -37.6(2)
C13 C14 C15 C11 0.2(5)
Fe1 C14 C15 C11 59.2(3)
C13 C14 C15 Fe1 -58.9(3)
C12 C11 C15 C14 -0.6(5)
C111 C11 C15 C14 172.2(4)
Fe1 C11 C15 C14 -58.6(3)
C12 C11 C15 Fe1 58.1(3)
C111 C11 C15 Fe1 -129.1(4)
C19 Fe1 C15 C14 -80.1(3)
C20 Fe1 C15 C14 -44.4(5)
C16 Fe1 C15 C14 163.7(8)
C13 Fe1 C15 C14 37.5(3)
C12 Fe1 C15 C14 81.3(3)
C18 Fe1 C15 C14 -121.9(3)
C17 Fe1 C15 C14 -162.8(3)
C11 Fe1 C15 C14 119.2(3)
C19 Fe1 C15 C11 160.7(3)
C20 Fe1 C15 C11 -163.6(4)
C16 Fe1 C15 C11 44.5(10)
C13 Fe1 C15 C11 -81.7(3)
C12 Fe1 C15 C11 -37.9(2)
C18 Fe1 C15 C11 118.9(3)
C14 Fe1 C15 C11 -119.2(3)
C17 Fe1 C15 C11 78.0(4)
C19 Fe1 C16 C20 38.1(3)
C13 Fe1 C16 C20 -79.0(4)
C12 Fe1 C16 C20 -122.6(3)
C18 Fe1 C16 C20 80.4(4)
C14 Fe1 C16 C20 -42.7(6)
C17 Fe1 C16 C20 118.5(5)
C11 Fe1 C16 C20 -164.0(3)
C15 Fe1 C16 C20 159.7(8)
C19 Fe1 C16 C17 -80.4(4)
C20 Fe1 C16 C17 -118.5(5)
C13 Fe1 C16 C17 162.5(3)
C12 Fe1 C16 C17 119.0(4)
C18 Fe1 C16 C17 -38.1(3)
C14 Fe1 C16 C17 -161.2(4)
C11 Fe1 C16 C17 77.5(4)
C15 Fe1 C16 C17 41.2(10)
C20 C16 C17 C18 -0.4(6)
Fe1 C16 C17 C18 59.9(4)
C20 C16 C17 Fe1 -60.3(4)
C19 Fe1 C17 C18 -36.4(3)
C20 Fe1 C17 C18 -80.4(4)
C16 Fe1 C17 C18 -118.1(5)
C13 Fe1 C17 C18 -156.7(5)
C12 Fe1 C17 C18 161.4(3)
C14 Fe1 C17 C18 26.6(9)
C11 Fe1 C17 C18 116.3(4)
C15 Fe1 C17 C18 72.8(4)
C19 Fe1 C17 C16 81.7(4)
C20 Fe1 C17 C16 37.7(3)
C13 Fe1 C17 C16 -38.6(6)
C12 Fe1 C17 C16 -80.5(4)
C18 Fe1 C17 C16 118.1(5)
C14 Fe1 C17 C16 144.7(7)
C11 Fe1 C17 C16 -125.6(3)
C15 Fe1 C17 C16 -169.1(3)
C16 C17 C18 C19 -0.3(6)
Fe1 C17 C18 C19 59.2(4)
C16 C17 C18 Fe1 -59.5(4)
C20 Fe1 C18 C19 -38.2(3)
C16 Fe1 C18 C19 -81.6(4)
C13 Fe1 C18 C19 29.7(8)
C12 Fe1 C18 C19 -166.0(5)
C14 Fe1 C18 C19 68.7(4)
C17 Fe1 C18 C19 -119.8(5)
C11 Fe1 C18 C19 154.9(3)
C15 Fe1 C18 C19 111.7(3)
C19 Fe1 C18 C17 119.8(5)
C20 Fe1 C18 C17 81.6(4)
C16 Fe1 C18 C17 38.2(3)
C13 Fe1 C18 C17 149.5(6)
C12 Fe1 C18 C17 -46.2(7)
C14 Fe1 C18 C17 -171.5(3)
C11 Fe1 C18 C17 -85.3(4)
C15 Fe1 C18 C17 -128.5(4)
C17 C18 C19 C20 0.9(6)
Fe1 C18 C19 C20 60.4(4)
C17 C18 C19 Fe1 -59.5(4)
C20 Fe1 C19 C18 118.8(5)
C16 Fe1 C19 C18 81.3(4)
C13 Fe1 C19 C18 -168.7(3)
C12 Fe1 C19 C18 163.5(6)
C14 Fe1 C19 C18 -128.2(4)
C17 Fe1 C19 C18 37.4(4)
C11 Fe1 C19 C18 -56.0(6)
C15 Fe1 C19 C18 -86.3(4)
C16 Fe1 C19 C20 -37.5(3)
C13 Fe1 C19 C20 72.6(4)
C12 Fe1 C19 C20 44.8(7)
C18 Fe1 C19 C20 -118.8(5)
C14 Fe1 C19 C20 113.0(3)
C17 Fe1 C19 C20 -81.4(4)
C11 Fe1 C19 C20 -174.8(4)
C15 Fe1 C19 C20 154.9(3)
C17 C16 C20 C19 0.9(6)
Fe1 C16 C20 C19 -59.8(3)
C17 C16 C20 Fe1 60.7(4)
C18 C19 C20 C16 -1.1(6)
Fe1 C19 C20 C16 60.2(4)
C18 C19 C20 Fe1 -61.3(4)
C19 Fe1 C20 C16 -118.6(5)
C13 Fe1 C20 C16 116.7(4)
C12 Fe1 C20 C16 77.2(4)
C18 Fe1 C20 C16 -81.8(4)
C14 Fe1 C20 C16 158.6(3)
C17 Fe1 C20 C16 -38.0(3)
C11 Fe1 C20 C16 53.0(8)
C15 Fe1 C20 C16 -170.7(4)
C16 Fe1 C20 C19 118.6(5)
C13 Fe1 C20 C19 -124.6(3)
C12 Fe1 C20 C19 -164.2(3)
C18 Fe1 C20 C19 36.8(3)
C14 Fe1 C20 C19 -82.8(4)
C17 Fe1 C20 C19 80.6(4)
C11 Fe1 C20 C19 171.6(6)
C15 Fe1 C20 C19 -52.0(5)
N12 C1 N11 C112 -4.1(6)
N12 C1 N11 C111 -170.5(4)
N11 C1 N12 C113 -1.5(6)
N11 C1 N12 C121 -166.0(5)
C1 N11 C111 C11 -122.4(5)
C112 N11 C111 C11 73.1(6)
C15 C11 C111 N11 19.8(6)
C12 C11 C111 N11 -168.5(4)
Fe1 C11 C111 N11 -77.3(5)
C1 N11 C112 C113 7.5(5)
C111 N11 C112 C113 174.0(4)
C1 N12 C113 C112 6.0(5)
C121 N12 C113 C112 170.7(4)
N11 C112 C113 N12 -7.8(5)
C1 N12 C121 C122 -144.3(5)
C113 N12 C121 C122 53.4(6)
N12 C121 C122 C123 74.3(6)
N12 C121 C122 C127 -103.9(5)
C127 C122 C123 C124 1.4(7)
C121 C122 C123 C124 -176.8(4)
C127 C122 C123 C128 -177.5(4)
C121 C122 C123 C128 4.2(7)
C122 C123 C124 C125 -0.3(7)
C128 C123 C124 C125 178.7(4)
C123 C124 C125 C126 -1.4(7)
C123 C124 C125 C129 176.9(4)
C124 C125 C126 C127 2.0(7)
C129 C125 C126 C127 -176.4(4)
C125 C126 C127 C122 -0.8(7)
C125 C126 C127 C130 179.5(4)
C123 C122 C127 C126 -0.9(7)
C121 C122 C127 C126 177.4(4)
C123 C122 C127 C130 178.7(4)
C121 C122 C127 C130 -3.0(7)
C23 Fe2 C21 C22 37.1(2)
C30 Fe2 C21 C22 -158.5(3)
C29 Fe2 C21 C22 170.3(4)
C26 Fe2 C21 C22 -116.9(3)
C28 Fe2 C21 C22 -50.4(7)
C27 Fe2 C21 C22 -76.6(3)
C24 Fe2 C21 C22 81.0(3)
C25 Fe2 C21 C22 118.0(4)
C23 Fe2 C21 C25 -80.9(3)
C30 Fe2 C21 C25 83.5(3)
C22 Fe2 C21 C25 -118.0(4)
C29 Fe2 C21 C25 52.2(5)
C26 Fe2 C21 C25 125.0(3)
C28 Fe2 C21 C25 -168.5(5)
C27 Fe2 C21 C25 165.3(3)
C24 Fe2 C21 C25 -37.0(3)
C23 Fe2 C21 C211 157.8(4)
C30 Fe2 C21 C211 -37.8(4)
C22 Fe2 C21 C211 120.7(5)
C29 Fe2 C21 C211 -69.0(6)
C26 Fe2 C21 C211 3.8(4)
C28 Fe2 C21 C211 70.2(8)
C27 Fe2 C21 C211 44.1(4)
C24 Fe2 C21 C211 -158.3(4)
C25 Fe2 C21 C211 -121.3(5)
C25 C21 C22 C23 2.1(5)
C211 C21 C22 C23 -172.9(4)
Fe2 C21 C22 C23 -58.6(3)
C25 C21 C22 Fe2 60.7(3)
C211 C21 C22 Fe2 -114.3(4)
C21 Fe2 C22 C23 120.2(4)
C30 Fe2 C22 C23 167.5(4)
C29 Fe2 C22 C23 -45.1(7)
C26 Fe2 C22 C23 -159.6(3)
C28 Fe2 C22 C23 -76.6(3)
C27 Fe2 C22 C23 -116.7(3)
C24 Fe2 C22 C23 38.4(3)
C25 Fe2 C22 C23 81.6(3)
C23 Fe2 C22 C21 -120.2(4)
C30 Fe2 C22 C21 47.3(5)
C29 Fe2 C22 C21 -165.3(6)
C26 Fe2 C22 C21 80.2(3)
C28 Fe2 C22 C21 163.2(3)
C27 Fe2 C22 C21 123.1(3)
C24 Fe2 C22 C21 -81.8(3)
C25 Fe2 C22 C21 -38.6(2)
C21 C22 C23 C24 -2.0(5)
Fe2 C22 C23 C24 -60.3(3)
C21 C22 C23 Fe2 58.3(3)
C21 Fe2 C23 C22 -37.3(3)
C30 Fe2 C23 C22 -160.4(6)
C29 Fe2 C23 C22 165.5(3)
C26 Fe2 C23 C22 45.7(5)
C28 Fe2 C23 C22 124.1(3)
C27 Fe2 C23 C22 81.8(3)
C24 Fe2 C23 C22 -118.2(4)
C25 Fe2 C23 C22 -81.6(3)
C21 Fe2 C23 C24 80.9(3)
C30 Fe2 C23 C24 -42.2(8)
C22 Fe2 C23 C24 118.2(4)
C29 Fe2 C23 C24 -76.3(3)
C26 Fe2 C23 C24 163.9(4)
C28 Fe2 C23 C24 -117.7(3)
C27 Fe2 C23 C24 -160.1(3)
C25 Fe2 C23 C24 36.6(3)
C22 C23 C24 C25 1.2(5)
Fe2 C23 C24 C25 -58.9(3)
C22 C23 C24 Fe2 60.1(3)
C21 Fe2 C24 C25 37.9(3)
C23 Fe2 C24 C25 120.4(4)
C30 Fe2 C24 C25 -73.1(3)
C22 Fe2 C24 C25 82.2(3)
C29 Fe2 C24 C25 -115.2(3)
C26 Fe2 C24 C25 -37.1(7)
C28 Fe2 C24 C25 -157.5(3)
C27 Fe2 C24 C25 167.2(4)
C21 Fe2 C24 C23 -82.5(3)
C30 Fe2 C24 C23 166.5(3)
C22 Fe2 C24 C23 -38.3(3)
C29 Fe2 C24 C23 124.3(3)
C26 Fe2 C24 C23 -157.5(6)
C28 Fe2 C24 C23 82.0(3)
C27 Fe2 C24 C23 46.7(6)
C25 Fe2 C24 C23 -120.4(4)
C23 C24 C25 C21 0.1(5)
Fe2 C24 C25 C21 -58.2(3)
C23 C24 C25 Fe2 58.3(3)
C22 C21 C25 C24 -1.4(5)
C211 C21 C25 C24 173.6(4)
Fe2 C21 C25 C24 59.0(3)
C22 C21 C25 Fe2 -60.4(3)
C211 C21 C25 Fe2 114.6(4)
C21 Fe2 C25 C24 -119.6(4)
C23 Fe2 C25 C24 -37.3(3)
C30 Fe2 C25 C24 126.0(3)
C22 Fe2 C25 C24 -81.2(3)
C29 Fe2 C25 C24 83.5(3)
C26 Fe2 C25 C24 167.0(3)
C28 Fe2 C25 C24 52.0(5)
C27 Fe2 C25 C24 -162.8(6)
C23 Fe2 C25 C21 82.3(3)
C30 Fe2 C25 C21 -114.4(3)
C22 Fe2 C25 C21 38.4(3)
C29 Fe2 C25 C21 -156.9(3)
C26 Fe2 C25 C21 -73.4(3)
C28 Fe2 C25 C21 171.6(4)
C27 Fe2 C25 C21 -43.2(7)
C24 Fe2 C25 C21 119.6(4)
C21 Fe2 C26 C30 -116.3(3)
C23 Fe2 C26 C30 169.0(4)
C22 Fe2 C26 C30 -158.5(3)
C29 Fe2 C26 C30 37.7(3)
C28 Fe2 C26 C30 81.0(3)
C27 Fe2 C26 C30 118.2(4)
C24 Fe2 C26 C30 -47.1(7)
C25 Fe2 C26 C30 -75.3(3)
C21 Fe2 C26 C27 125.5(3)
C23 Fe2 C26 C27 50.8(5)
C30 Fe2 C26 C27 -118.2(4)
C22 Fe2 C26 C27 83.3(3)
C29 Fe2 C26 C27 -80.5(3)
C28 Fe2 C26 C27 -37.2(3)
C24 Fe2 C26 C27 -165.3(5)
C25 Fe2 C26 C27 166.5(3)
C30 C26 C27 C28 -0.1(5)
Fe2 C26 C27 C28 59.7(3)
C30 C26 C27 Fe2 -59.7(3)
C21 Fe2 C27 C28 168.1(3)
C23 Fe2 C27 C28 83.3(3)
C30 Fe2 C27 C28 -81.2(3)
C22 Fe2 C27 C28 126.0(3)
C29 Fe2 C27 C28 -37.1(3)
C26 Fe2 C27 C28 -119.3(4)
C24 Fe2 C27 C28 49.6(6)
C25 Fe2 C27 C28 -158.6(5)
C21 Fe2 C27 C26 -72.7(3)
C23 Fe2 C27 C26 -157.5(3)
C30 Fe2 C27 C26 38.1(3)
C22 Fe2 C27 C26 -114.8(3)
C29 Fe2 C27 C26 82.2(3)
C28 Fe2 C27 C26 119.3(4)
C24 Fe2 C27 C26 168.8(4)
C25 Fe2 C27 C26 -39.3(7)
C26 C27 C28 C29 -0.2(5)
Fe2 C27 C28 C29 59.2(3)
C26 C27 C28 Fe2 -59.4(3)
C21 Fe2 C28 C27 -34.3(7)
C23 Fe2 C28 C27 -115.5(3)
C30 Fe2 C28 C27 81.6(3)
C22 Fe2 C28 C27 -73.3(3)
C29 Fe2 C28 C27 120.0(4)
C26 Fe2 C28 C27 37.9(3)
C24 Fe2 C28 C27 -158.7(3)
C25 Fe2 C28 C27 164.3(4)
C21 Fe2 C28 C29 -154.4(6)
C23 Fe2 C28 C29 124.5(3)
C30 Fe2 C28 C29 -38.4(3)
C22 Fe2 C28 C29 166.7(3)
C26 Fe2 C28 C29 -82.2(3)
C27 Fe2 C28 C29 -120.0(4)
C24 Fe2 C28 C29 81.2(3)
C25 Fe2 C28 C29 44.3(5)
C27 C28 C29 C30 0.4(5)
Fe2 C28 C29 C30 59.8(3)
C27 C28 C29 Fe2 -59.4(3)
C21 Fe2 C29 C28 162.3(4)
C23 Fe2 C29 C28 -75.8(3)
C30 Fe2 C29 C28 118.2(4)
C22 Fe2 C29 C28 -40.6(7)
C26 Fe2 C29 C28 80.9(3)
C27 Fe2 C29 C28 36.9(3)
C24 Fe2 C29 C28 -118.0(3)
C25 Fe2 C29 C28 -160.6(3)
C21 Fe2 C29 C30 44.0(5)
C23 Fe2 C29 C30 166.0(3)
C22 Fe2 C29 C30 -158.9(6)
C26 Fe2 C29 C30 -37.3(3)
C28 Fe2 C29 C30 -118.2(4)
C27 Fe2 C29 C30 -81.4(3)
C24 Fe2 C29 C30 123.8(3)
C25 Fe2 C29 C30 81.2(3)
C27 C26 C30 C29 0.3(5)
Fe2 C26 C30 C29 -59.6(3)
C27 C26 C30 Fe2 59.9(3)
C28 C29 C30 C26 -0.5(5)
Fe2 C29 C30 C26 59.8(3)
C28 C29 C30 Fe2 -60.2(3)
C21 Fe2 C30 C26 80.4(3)
C23 Fe2 C30 C26 -163.3(6)
C22 Fe2 C30 C26 46.9(5)
C29 Fe2 C30 C26 -119.5(4)
C28 Fe2 C30 C26 -81.6(3)
C27 Fe2 C30 C26 -38.4(3)
C24 Fe2 C30 C26 163.8(3)
C25 Fe2 C30 C26 123.6(3)
C21 Fe2 C30 C29 -160.2(3)
C23 Fe2 C30 C29 -43.8(8)
C22 Fe2 C30 C29 166.4(4)
C26 Fe2 C30 C29 119.5(4)
C28 Fe2 C30 C29 37.8(3)
C27 Fe2 C30 C29 81.1(3)
C24 Fe2 C30 C29 -76.7(3)
C25 Fe2 C30 C29 -116.9(3)
C212 N21 C2 N22 5.3(6)
C211 N21 C2 N22 -178.0(4)
C213 N22 C2 N21 2.0(6)
C221 N22 C2 N21 -176.0(4)
C2 N21 C211 C21 -106.6(5)
C212 N21 C211 C21 69.7(6)
C22 C21 C211 N21 -111.8(5)
C25 C21 C211 N21 74.1(6)
Fe2 C21 C211 N21 161.5(3)
C2 N21 C212 C213 -9.6(5)
C211 N21 C212 C213 173.6(4)
C2 N22 C213 C212 -7.8(5)
C221 N22 C213 C212 170.3(4)
N21 C212 C213 N22 9.9(5)
C2 N22 C221 C222 -112.0(5)
C213 N22 C221 C222 70.2(6)
N22 C221 C222 C223 84.1(5)
N22 C221 C222 C227 -96.0(5)
C227 C222 C223 C224 0.5(7)
C221 C222 C223 C224 -179.5(4)
C227 C222 C223 C228 -178.4(4)
C221 C222 C223 C228 1.6(7)
C222 C223 C224 C225 0.8(7)
C228 C223 C224 C225 179.7(4)
C223 C224 C225 C226 -2.3(7)
C223 C224 C225 C229 177.9(4)
C224 C225 C226 C227 2.5(7)
C229 C225 C226 C227 -177.7(4)
C225 C226 C227 C222 -1.2(7)
C225 C226 C227 C230 178.6(4)
C223 C222 C227 C226 -0.3(6)
C221 C222 C227 C226 179.7(4)
C223 C222 C227 C230 179.8(4)
C221 C222 C227 C230 -0.1(6)
